data_4120862
loop_
_publ_author_name
'Youichi Sakamoto'
'Toshiyasu Suzuki'

_publ_section_title
;
 Tetrabenzo[8]circulene: Aromatic Saddles from Negatively Curved Graphene
;
_journal_name_full 'Journal of the American Chemical Society'
_journal_page_first 14074
_journal_page_last 14077
_journal_paper_doi 10.1021/ja407842z
_journal_volume 135
_journal_year 2013
_chemical_formula_moiety 'C48 H24 '
_chemical_formula_sum 'C48 H24'
_chemical_formula_weight 600.72
_space_group_IT_number 82
_symmetry_cell_setting tetragonal
_symmetry_Int_Tables_number 82
_symmetry_space_group_name_Hall 'I -4'
_symmetry_space_group_name_H-M 'I -4'
_cell_angle_alpha 90.0000
_cell_angle_beta 90.0000
_cell_angle_gamma 90.0000
_cell_formula_units_Z 4
_cell_length_a 17.0734(6)
_cell_length_b 17.0734(6)
_cell_length_c 10.7464(4)
_cell_measurement_reflns_used 7420
_cell_measurement_temperature 100.1
_cell_measurement_theta_max 27.5
_cell_measurement_theta_min 3.3
_cell_volume 3132.59(19)
_computing_cell_refinement CrystalClear
_computing_data_collection CrystalClear
_computing_data_reduction CrystalStructure
_computing_publication_material 'CrystalStructure 3.8'
_computing_structure_refinement CRYSTALS
_computing_structure_solution SIR97
_diffrn_detector_area_resol_mean 7.31
_diffrn_measured_fraction_theta_full 0.985
_diffrn_measured_fraction_theta_max 0.985
_diffrn_measurement_device_type 'Rigaku Mercury'
_diffrn_measurement_method \w
_diffrn_radiation_type 'Mo K\a'
_diffrn_radiation_wavelength 0.71070
_diffrn_reflns_av_R_equivalents 0.016
_diffrn_reflns_limit_h_max 21
_diffrn_reflns_limit_h_min -17
_diffrn_reflns_limit_k_max 21
_diffrn_reflns_limit_k_min -21
_diffrn_reflns_limit_l_max 10
_diffrn_reflns_limit_l_min -13
_diffrn_reflns_number 15012
_diffrn_reflns_theta_full 27.48
_diffrn_reflns_theta_max 27.48
_exptl_absorpt_coefficient_mu 0.072
_exptl_absorpt_correction_T_max 0.971
_exptl_absorpt_correction_T_min 0.877
_exptl_absorpt_correction_type multi-scan
_exptl_absorpt_process_details 'Jacobson, R. (1998) Private communication'
_exptl_crystal_colour yellow
_exptl_crystal_density_diffrn 1.274
_exptl_crystal_description prism
_exptl_crystal_F_000 1248.00
_exptl_crystal_size_max 0.70
_exptl_crystal_size_mid 0.70
_exptl_crystal_size_min 0.40
_refine_diff_density_max 10.50
_refine_diff_density_min -3.77
_refine_ls_extinction_method none
_refine_ls_goodness_of_fit_ref 1.058
_refine_ls_hydrogen_treatment refall
_refine_ls_number_parameters 217
_refine_ls_number_reflns 15018
_refine_ls_R_factor_gt 0.0743
_refine_ls_shift/su_max 0.0000
_refine_ls_structure_factor_coef Fsqd
_refine_ls_weighting_details
;
    Chebychev polynomial with 3 parameters (Carruthers & Watkin, 1979)
    10241.8000    13469.1000    2445.9600
;
_refine_ls_weighting_scheme calc
_refine_ls_wR_factor_ref 0.0804
_reflns_number_gt 14794
_reflns_number_total 3526
_reflns_threshold_expression F^2^>2.0\s(F^2^)
_cod_data_source_file ja407842z_si_002.cif
_cod_data_source_block '__rec-tol-100K-1st'
_cod_original_formula_sum 'C48 H24 '
_cod_database_code 4120862

loop_
_symmetry_equiv_pos_site_id
_symmetry_equiv_pos_as_xyz
1 +X,+Y,+Z
2 +Y,-X,-Z
3 -X,-Y,+Z
4 -Y,+X,-Z
5 1/2+X,1/2+Y,1/2+Z
6 1/2+Y,1/2-X,1/2-Z
7 1/2-X,1/2-Y,1/2+Z
8 1/2-Y,1/2+X,1/2-Z

loop_
_atom_site_label
_atom_site_type_symbol
_atom_site_fract_x
_atom_site_fract_y
_atom_site_fract_z
_atom_site_U_iso_or_equiv
_atom_site_adp_type
_atom_site_occupancy
_atom_site_symmetry_multiplicity
_atom_site_calc_flag
_atom_site_refinement_flags
C(1) C 1.07609(4) 0.05808(4) 0.55630(7) 0.01503(18) Uani 1.00 1 d .
C(2) C 0.91131(4) 0.46253(4) 0.69459(7) 0.01483(18) Uani 1.00 1 d .
C(3) C 0.79166(5) 0.55738(5) 0.59800(8) 0.0214(2) Uani 1.00 1 d .
C(4) C 1.11133(5) 0.16527(4) 0.69612(8) 0.0209(2) Uani 1.00 1 d .
C(5) C 0.97817(4) 0.23986(4) 0.44920(8) 0.01735(19) Uani 1.00 1 d .
C(6) C 0.90531(4) 0.54306(4) 0.73134(7) 0.01494(18) Uani 1.00 1 d .
C(7) C 1.01194(4) 0.18429(4) 0.53908(8) 0.01684(19) Uani 1.00 1 d .
C(8) C 1.12960(4) 0.09260(4) 0.64065(8) 0.01848(19) Uani 1.00 1 d .
C(9) C 0.93109(5) 0.33808(5) 0.25374(9) 0.0272(2) Uani 1.00 1 d .
C(10) C 0.91392(5) 0.25920(5) 0.24927(9) 0.0251(2) Uani 1.00 1 d .
C(11) C 0.85401(4) 0.43171(5) 0.61292(8) 0.01838(19) Uani 1.00 1 d .
C(12) C 0.83597(4) 0.34890(5) 0.60976(8) 0.0194(2) Uani 1.00 1 d .
C(13) C 0.93604(4) 0.20965(4) 0.34821(8) 0.01827(19) Uani 1.00 1 d .
C(14) C 0.85695(4) 0.30437(5) 0.71443(8) 0.0200(2) Uani 1.00 1 d .
C(15) C 0.80293(5) 0.48450(5) 0.55065(8) 0.0218(2) Uani 1.00 1 d .
C(16) C 0.76550(5) 0.23766(5) 0.52856(10) 0.0280(2) Uani 1.00 1 d .
C(17) C 0.99416(4) 0.32074(4) 0.45240(8) 0.0204(2) Uani 1.00 1 d .
C(18) C 1.05656(4) 0.21222(4) 0.64164(8) 0.01880(19) Uani 1.00 1 d .
C(19) C 0.83615(4) 0.58347(4) 0.69985(7) 0.0180(2) Uani 1.00 1 d .
C(20) C 0.82995(5) 0.22729(5) 0.72605(9) 0.0269(2) Uani 1.00 1 d .
C(21) C 0.79014(5) 0.31371(5) 0.51626(8) 0.0247(2) Uani 1.00 1 d .
C(22) C 0.97029(5) 0.36931(4) 0.35869(9) 0.0250(2) Uani 1.00 1 d .
C(23) C 1.01084(4) 0.10403(4) 0.51373(7) 0.01403(17) Uani 1.00 1 d .
C(24) C 0.78359(5) 0.19424(5) 0.63360(9) 0.0307(2) Uani 1.00 1 d .
H(1) H 0.7536 0.5909 0.5616 0.027 Uiso 1.00 1 c R
H(2) H 1.1375 0.1814 0.7699 0.026 Uiso 1.00 1 c R
H(3) H 0.9169 0.3713 0.1866 0.032 Uiso 1.00 1 c R
H(4) H 0.8867 0.2382 0.1800 0.029 Uiso 1.00 1 c R
H(5) H 0.7769 0.4683 0.4768 0.027 Uiso 1.00 1 c R
H(6) H 0.7351 0.2145 0.4640 0.033 Uiso 1.00 1 c R
H(7) H 1.0216 0.3418 0.5217 0.024 Uiso 1.00 1 c R
H(8) H 1.0473 0.2633 0.6733 0.024 Uiso 1.00 1 c R
H(9) H 0.8431 0.1975 0.7977 0.032 Uiso 1.00 1 c R
H(10) H 0.7762 0.3431 0.4445 0.030 Uiso 1.00 1 c R
H(11) H 0.9805 0.4239 0.3636 0.028 Uiso 1.00 1 c R
H(12) H 0.7648 0.1422 0.6422 0.038 Uiso 1.00 1 c R

loop_
_atom_site_aniso_label
_atom_site_aniso_U_11
_atom_site_aniso_U_22
_atom_site_aniso_U_33
_atom_site_aniso_U_12
_atom_site_aniso_U_13
_atom_site_aniso_U_23
C(1) 0.0132(3) 0.0195(4) 0.0124(3) 0.0005(2) 0.0020(2) 0.0018(2)
C(2) 0.0144(3) 0.0160(3) 0.0141(3) 0.0003(2) 0.0035(2) -0.0012(2)
C(3) 0.0163(3) 0.0257(4) 0.0222(4) 0.0009(2) -0.0027(3) 0.0077(3)
C(4) 0.0237(4) 0.0180(4) 0.0210(4) -0.0033(2) -0.0043(3) -0.0053(3)
C(5) 0.0124(3) 0.0137(3) 0.0260(4) 0.0001(2) 0.0059(2) -0.0004(3)
C(6) 0.0147(3) 0.0173(3) 0.0128(3) 0.0008(2) 0.0038(2) 0.0016(2)
C(7) 0.0115(3) 0.0178(3) 0.0213(4) -0.0001(2) 0.0017(2) -0.0009(3)
C(8) 0.0178(3) 0.0177(3) 0.0200(4) 0.0008(2) 0.0008(2) 0.0005(3)
C(9) 0.0230(4) 0.0239(4) 0.0348(5) 0.0041(3) 0.0044(3) 0.0138(3)
C(10) 0.0238(4) 0.0242(4) 0.0272(4) 0.0025(3) 0.0031(3) 0.0094(3)
C(11) 0.0146(3) 0.0241(4) 0.0164(4) -0.0018(2) 0.0032(2) -0.0002(2)
C(12) 0.0111(3) 0.0247(4) 0.0223(4) 0.0006(2) 0.0038(3) -0.0089(3)
C(13) 0.0146(3) 0.0189(3) 0.0213(4) 0.0014(2) 0.0019(2) 0.0069(2)
C(14) 0.0164(4) 0.0192(4) 0.0243(4) -0.0008(2) 0.0065(3) -0.0068(3)
C(15) 0.0175(4) 0.0323(4) 0.0156(3) 0.0007(3) -0.0027(3) 0.0001(3)
C(16) 0.0168(4) 0.0274(4) 0.0399(5) -0.0064(3) 0.0021(3) -0.0192(3)
C(17) 0.0131(3) 0.0163(4) 0.0317(4) 0.0017(2) 0.0072(3) -0.0010(3)
C(18) 0.0169(3) 0.0161(3) 0.0234(4) -0.0021(2) -0.0010(2) -0.0066(3)
C(19) 0.0140(3) 0.0195(4) 0.0204(4) 0.0033(2) 0.0023(3) 0.0043(3)
C(20) 0.0257(4) 0.0219(4) 0.0331(5) -0.0079(3) 0.0078(3) -0.0066(3)
C(21) 0.0142(3) 0.0323(4) 0.0274(4) 0.0021(3) 0.0015(3) -0.0113(3)
C(22) 0.0194(4) 0.0151(4) 0.0404(5) 0.0031(2) 0.0116(3) 0.0046(3)
C(23) 0.0155(3) 0.0140(3) 0.0127(3) 0.0011(2) 0.0022(2) 0.0005(2)
C(24) 0.0213(4) 0.0260(4) 0.0449(6) -0.0078(3) 0.0066(3) -0.0138(4)

loop_
_atom_type_symbol
_atom_type_description
_atom_type_scat_dispersion_real
_atom_type_scat_dispersion_imag
_atom_type_scat_source
C C 0.003 0.002
;
International Tables for Crystallography
(1992, Vol. C, Tables 4.2.6.8 and 6.1.1.4)
;
H H 0.000 0.000
;
International Tables for Crystallography
(1992, Vol. C, Table 6.1.1.4)
;

loop_
_geom_angle_atom_site_label_1
_geom_angle_atom_site_label_2
_geom_angle_atom_site_label_3
_geom_angle
_geom_angle_publ_flag
_geom_angle_site_symmetry_1
_geom_angle_site_symmetry_3
C(8) C(1) C(23) 118.48(6) yes . .
C(8) C(1) C(23) 116.73(6) yes . 2_666
C(23) C(1) C(23) 121.56(6) yes . 2_666
C(6) C(2) C(6) 121.45(6) yes . 8_646
C(6) C(2) C(11) 118.53(6) yes . .
C(6) C(2) C(11) 116.83(6) yes 8_646 .
C(15) C(3) C(19) 120.39(7) yes . .
C(8) C(4) C(18) 119.14(7) yes . .
C(7) C(5) C(13) 118.19(6) yes . .
C(7) C(5) C(17) 122.70(6) yes . .
C(13) C(5) C(17) 118.67(7) yes . .
C(2) C(6) C(2) 127.23(6) yes . 6_566
C(2) C(6) C(19) 117.59(6) yes . .
C(2) C(6) C(19) 115.10(6) yes 6_566 .
C(5) C(7) C(18) 120.16(6) yes . .
C(5) C(7) C(23) 119.94(7) yes . .
C(18) C(7) C(23) 119.15(6) yes . .
C(1) C(8) C(4) 119.59(6) yes . .
C(1) C(8) C(13) 121.23(6) yes . 2_666
C(4) C(8) C(13) 117.89(6) yes . 2_666
C(10) C(9) C(22) 119.74(8) yes . .
C(9) C(10) C(13) 120.17(8) yes . .
C(2) C(11) C(12) 121.65(7) yes . .
C(2) C(11) C(15) 118.69(7) yes . .
C(12) C(11) C(15) 118.54(6) yes . .
C(11) C(12) C(14) 117.12(7) yes . .
C(11) C(12) C(21) 123.49(7) yes . .
C(14) C(12) C(21) 118.84(7) yes . .
C(5) C(13) C(8) 117.02(7) yes . 4_646
C(5) C(13) C(10) 120.06(6) yes . .
C(8) C(13) C(10) 122.34(7) yes 4_646 .
C(12) C(14) C(19) 118.48(7) yes . 8_646
C(12) C(14) C(20) 119.76(7) yes . .
C(19) C(14) C(20) 121.13(7) yes 8_646 .
C(3) C(15) C(11) 119.44(7) yes . .
C(21) C(16) C(24) 121.12(8) yes . .
C(5) C(17) C(22) 121.28(7) yes . .
C(4) C(18) C(7) 120.19(6) yes . .
C(3) C(19) C(6) 119.02(6) yes . .
C(3) C(19) C(14) 120.41(6) yes . 6_566
C(6) C(19) C(14) 119.72(6) yes . 6_566
C(14) C(20) C(24) 120.36(8) yes . .
C(12) C(21) C(16) 120.38(8) yes . .
C(9) C(22) C(17) 119.96(6) yes . .
C(1) C(23) C(1) 127.14(6) yes . 4_646
C(1) C(23) C(7) 117.57(6) yes . .
C(1) C(23) C(7) 115.28(6) yes 4_646 .
C(16) C(24) C(20) 119.48(7) yes . .
C(15) C(3) H(1) 119.6 no . .
C(19) C(3) H(1) 120.0 no . .
C(8) C(4) H(2) 120.2 no . .
C(18) C(4) H(2) 120.7 no . .
C(10) C(9) H(3) 120.2 no . .
C(22) C(9) H(3) 120.1 no . .
C(9) C(10) H(4) 120.0 no . .
C(13) C(10) H(4) 119.8 no . .
C(3) C(15) H(5) 120.9 no . .
C(11) C(15) H(5) 119.7 no . .
C(21) C(16) H(6) 119.3 no . .
C(24) C(16) H(6) 119.6 no . .
C(5) C(17) H(7) 119.1 no . .
C(22) C(17) H(7) 119.6 no . .
C(4) C(18) H(8) 120.0 no . .
C(7) C(18) H(8) 119.8 no . .
C(14) C(20) H(9) 119.8 no . .
C(24) C(20) H(9) 119.8 no . .
C(12) C(21) H(10) 119.5 no . .
C(16) C(21) H(10) 120.1 no . .
C(9) C(22) H(11) 120.0 no . .
C(17) C(22) H(11) 120.0 no . .
C(16) C(24) H(12) 120.3 no . .
C(20) C(24) H(12) 120.2 no . .

loop_
_geom_bond_atom_site_label_1
_geom_bond_atom_site_label_2
_geom_bond_distance
_geom_bond_publ_flag
_geom_bond_site_symmetry_2
C(1) C(8) 1.4155(10) yes .
C(1) C(23) 1.4373(9) yes .
C(1) C(23) 1.4760(9) yes 2_666
C(2) C(6) 1.4342(9) yes .
C(2) C(6) 1.4815(9) yes 8_646
C(2) C(11) 1.4157(10) yes .
C(3) C(15) 1.3580(12) yes .
C(3) C(19) 1.4048(11) yes .
C(4) C(8) 1.4114(10) yes .
C(4) C(18) 1.3637(10) yes .
C(5) C(7) 1.4716(10) yes .
C(5) C(13) 1.4005(11) yes .
C(5) C(17) 1.4080(9) yes .
C(6) C(19) 1.4088(9) yes .
C(7) C(18) 1.4221(11) yes .
C(7) C(23) 1.3973(9) yes .
C(8) C(13) 1.4565(9) yes 2_666
C(9) C(10) 1.3791(12) yes .
C(9) C(22) 1.4157(12) yes .
C(10) C(13) 1.4103(12) yes .
C(11) C(12) 1.4474(11) yes .
C(11) C(15) 1.4215(11) yes .
C(12) C(14) 1.4041(11) yes .
C(12) C(21) 1.4081(11) yes .
C(14) C(19) 1.4757(10) yes 8_646
C(14) C(20) 1.4000(11) yes .
C(16) C(21) 1.3713(12) yes .
C(16) C(24) 1.3853(13) yes .
C(17) C(22) 1.3667(11) yes .
C(20) C(24) 1.3900(12) yes .
C(3) H(1) 0.950 no .
C(4) H(2) 0.950 no .
C(9) H(3) 0.950 no .
C(10) H(4) 0.948 no .
C(15) H(5) 0.951 no .
C(16) H(6) 0.952 no .
C(17) H(7) 0.951 no .
C(18) H(8) 0.950 no .
C(20) H(9) 0.950 no .
C(21) H(10) 0.950 no .
C(22) H(11) 0.949 no .
C(24) H(12) 0.949 no .

loop_
_geom_contact_atom_site_label_1
_geom_contact_atom_site_label_2
_geom_contact_distance
_geom_contact_site_symmetry_2
C(1) C(1) 2.6089(9) 2_666
C(1) C(1) 3.2686(9) 3_755
C(1) C(1) 2.6089(9) 4_646
C(1) C(4) 2.4431(10) .
C(1) C(5) 2.8644(9) 2_666
C(1) C(7) 2.4243(9) .
C(1) C(7) 2.4274(10) 2_666
C(1) C(13) 2.5026(9) 2_666
C(1) C(18) 2.8068(9) .
C(1) C(23) 3.1737(9) 3_755
C(1) C(23) 3.2671(9) 4_646
C(2) C(2) 3.2877(9) 3_765
C(2) C(2) 2.6120(9) 6_566
C(2) C(2) 2.6120(9) 8_646
C(2) C(3) 2.8059(11) .
C(2) C(6) 3.1572(9) 3_765
C(2) C(6) 3.2840(9) 6_566
C(2) C(12) 2.4999(10) .
C(2) C(14) 2.8633(10) .
C(2) C(15) 2.4408(11) .
C(2) C(19) 2.4318(9) .
C(2) C(19) 2.4394(9) 8_646
C(3) C(2) 2.8059(11) .
C(3) C(6) 2.4245(11) .
C(3) C(11) 2.4005(11) .
C(3) C(14) 2.4999(12) 6_566
C(3) C(20) 2.9127(12) 6_566
C(4) C(1) 2.4431(10) .
C(4) C(7) 2.4152(11) .
C(4) C(10) 2.9234(11) 2_666
C(4) C(13) 2.4570(10) 2_666
C(4) C(16) 3.4466(12) 2_666
C(4) C(23) 2.8069(11) .
C(5) C(1) 2.8644(9) 4_646
C(5) C(8) 2.4364(10) 4_646
C(5) C(9) 2.8054(12) .
C(5) C(10) 2.4349(12) .
C(5) C(12) 3.5125(10) .
C(5) C(18) 2.5081(11) .
C(5) C(21) 3.5235(10) .
C(5) C(22) 2.4185(10) .
C(5) C(23) 2.4840(9) .
C(6) C(2) 3.1572(9) 3_765
C(6) C(2) 3.2840(9) 8_646
C(6) C(3) 2.4245(11) .
C(6) C(6) 3.5520(9) 3_765
C(6) C(6) 2.5435(9) 6_566
C(6) C(6) 2.5435(9) 8_646
C(6) C(11) 2.4497(10) .
C(6) C(11) 2.4683(11) 6_566
C(6) C(12) 2.8477(10) 6_566
C(6) C(14) 2.4948(10) 6_566
C(6) C(15) 2.7974(11) .
C(7) C(1) 2.4243(9) .
C(7) C(1) 2.4274(10) 4_646
C(7) C(4) 2.4152(11) .
C(7) C(8) 2.7708(10) .
C(7) C(8) 2.7907(10) 4_646
C(7) C(13) 2.4646(11) .
C(7) C(17) 2.5273(10) .
C(8) C(5) 2.4364(10) 2_666
C(8) C(7) 2.7708(10) .
C(8) C(7) 2.7907(10) 2_666
C(8) C(10) 2.5116(11) 2_666
C(8) C(16) 3.5468(11) 2_666
C(8) C(18) 2.3930(9) .
C(8) C(23) 2.4515(10) .
C(8) C(23) 2.4621(10) 2_666
C(9) C(5) 2.8054(12) .
C(9) C(13) 2.4178(11) .
C(9) C(17) 2.4093(12) .
C(10) C(4) 2.9234(11) 4_646
C(10) C(5) 2.4349(12) .
C(10) C(8) 2.5116(11) 4_646
C(10) C(17) 2.7831(12) .
C(10) C(22) 2.4173(11) .
C(11) C(3) 2.4005(11) .
C(11) C(6) 2.4497(10) .
C(11) C(6) 2.4683(10) 8_646
C(11) C(14) 2.4330(12) .
C(11) C(17) 3.5058(10) .
C(11) C(18) 3.5857(11) 6_566
C(11) C(19) 2.7712(10) .
C(11) C(19) 2.8017(11) 8_646
C(11) C(21) 2.5154(11) .
C(11) C(22) 3.5413(12) .
C(12) C(2) 2.4999(10) .
C(12) C(5) 3.5125(10) .
C(12) C(6) 2.8477(10) 8_646
C(12) C(15) 2.4661(12) .
C(12) C(16) 2.4117(12) .
C(12) C(17) 3.2226(10) .
C(12) C(19) 2.4749(10) 8_646
C(12) C(20) 2.4256(12) .
C(12) C(22) 3.5581(12) .
C(12) C(24) 2.7996(11) .
C(13) C(1) 2.5026(9) 4_646
C(13) C(4) 2.4570(10) 4_646
C(13) C(7) 2.4646(11) .
C(13) C(9) 2.4178(11) .
C(13) C(16) 3.5303(11) .
C(13) C(17) 2.4157(10) .
C(13) C(21) 3.5529(11) .
C(13) C(22) 2.7902(9) .
C(13) C(23) 2.8367(10) .
C(14) C(2) 2.8633(10) .
C(14) C(3) 2.4999(11) 8_646
C(14) C(6) 2.4948(10) 8_646
C(14) C(11) 2.4330(12) .
C(14) C(16) 2.7794(12) .
C(14) C(21) 2.4211(11) .
C(14) C(24) 2.4205(11) .
C(15) C(2) 2.4408(11) .
C(15) C(6) 2.7974(11) .
C(15) C(12) 2.4661(12) .
C(15) C(19) 2.3974(11) .
C(15) C(21) 2.9474(12) .
C(16) C(4) 3.4466(12) 4_646
C(16) C(8) 3.5468(11) 4_646
C(16) C(12) 2.4117(12) .
C(16) C(13) 3.5303(11) .
C(16) C(14) 2.7794(12) .
C(16) C(20) 2.3972(13) .
C(17) C(7) 2.5273(10) .
C(17) C(9) 2.4093(12) .
C(17) C(10) 2.7831(12) .
C(17) C(11) 3.5058(10) .
C(17) C(12) 3.2226(10) .
C(17) C(13) 2.4157(10) .
C(17) C(18) 2.9502(10) .
C(17) C(21) 3.5523(10) .
C(18) C(1) 2.8068(9) .
C(18) C(5) 2.5081(11) .
C(18) C(8) 2.3930(9) .
C(18) C(11) 3.5857(11) 8_646
C(18) C(17) 2.9502(10) .
C(18) C(23) 2.4312(10) .
C(19) C(2) 2.4318(9) .
C(19) C(2) 2.4394(9) 6_566
C(19) C(11) 2.7712(10) .
C(19) C(11) 2.8017(10) 6_566
C(19) C(12) 2.4749(11) 6_566
C(19) C(15) 2.3974(11) .
C(19) C(20) 2.5047(11) 6_566
C(20) C(3) 2.9127(12) 8_646
C(20) C(12) 2.4256(12) .
C(20) C(16) 2.3972(13) .
C(20) C(19) 2.5047(11) 8_646
C(20) C(21) 2.7788(12) .
C(21) C(5) 3.5235(10) .
C(21) C(11) 2.5154(11) .
C(21) C(13) 3.5529(11) .
C(21) C(14) 2.4211(11) .
C(21) C(15) 2.9474(12) .
C(21) C(17) 3.5523(10) .
C(21) C(20) 2.7788(12) .
C(21) C(24) 2.4007(12) .
C(22) C(5) 2.4185(10) .
C(22) C(10) 2.4173(11) .
C(22) C(11) 3.5413(12) .
C(22) C(12) 3.5581(12) .
C(22) C(13) 2.7902(9) .
C(23) C(1) 3.2671(9) 2_666
C(23) C(1) 3.1737(9) 3_755
C(23) C(4) 2.8069(11) .
C(23) C(5) 2.4840(9) .
C(23) C(8) 2.4515(10) .
C(23) C(8) 2.4621(10) 4_646
C(23) C(13) 2.8367(10) .
C(23) C(18) 2.4312(10) .
C(23) C(23) 2.5426(9) 2_666
C(23) C(23) 3.5715(9) 3_755
C(23) C(23) 2.5426(9) 4_646
C(24) C(12) 2.7996(11) .
C(24) C(14) 2.4205(11) .
C(24) C(21) 2.4007(12) .
C(1) H(2) 3.286 .
C(2) H(5) 3.279 .
C(2) H(7) 3.353 .
C(2) H(7) 3.283 6_566
C(2) H(8) 2.903 6_566
C(3) H(3) 3.376 6_565
C(3) H(4) 3.266 6_565
C(3) H(5) 2.018 .
C(3) H(6) 3.109 4_656
C(3) H(8) 3.077 6_566
C(3) H(9) 2.593 6_566
C(4) H(4) 2.694 2_666
C(4) H(6) 2.993 2_666
C(4) H(8) 2.014 .
C(5) H(4) 3.288 .
C(5) H(7) 2.047 .
C(5) H(8) 2.712 .
C(5) H(11) 3.274 .
C(5) H(12) 2.969 2_666
C(6) H(1) 3.272 .
C(6) H(7) 3.239 3_765
C(6) H(7) 3.072 6_566
C(6) H(8) 3.460 3_765
C(6) H(8) 3.051 6_566
C(7) H(2) 3.278 .
C(7) H(7) 2.701 .
C(7) H(8) 2.065 .
C(7) H(12) 3.082 2_666
C(8) H(2) 2.060 .
C(8) H(4) 2.698 2_666
C(8) H(6) 3.467 2_666
C(8) H(8) 3.255 .
C(9) H(4) 2.027 .
C(9) H(5) 3.191 8_645
C(9) H(7) 3.269 .
C(9) H(10) 3.347 .
C(9) H(11) 2.062 .
C(9) H(11) 3.346 6_565
C(9) H(12) 3.568 7_654
C(10) H(1) 3.343 8_645
C(10) H(2) 2.647 4_646
C(10) H(3) 2.030 .
C(10) H(5) 3.168 8_645
C(10) H(10) 3.462 .
C(10) H(11) 3.272 .
C(11) H(1) 3.260 .
C(11) H(2) 3.416 6_566
C(11) H(5) 2.065 .
C(11) H(7) 3.392 .
C(11) H(8) 2.794 6_566
C(11) H(10) 2.707 .
C(11) H(11) 3.445 .
C(12) H(2) 2.949 6_566
C(12) H(5) 2.686 .
C(12) H(6) 3.268 .
C(12) H(7) 3.310 .
C(12) H(8) 3.180 6_566
C(12) H(9) 3.283 .
C(12) H(10) 2.050 .
C(13) H(2) 2.673 4_646
C(13) H(3) 3.278 .
C(13) H(4) 2.053 .
C(13) H(7) 3.272 .
C(13) H(12) 3.548 2_666
C(14) H(1) 2.709 8_646
C(14) H(2) 3.163 6_566
C(14) H(6) 3.126 7_655
C(14) H(7) 3.550 .
C(14) H(8) 3.354 .
C(14) H(8) 3.229 6_566
C(14) H(9) 2.046 .
C(14) H(10) 3.279 .
C(14) H(12) 3.278 .
C(15) H(1) 2.006 .
C(15) H(2) 3.516 6_566
C(15) H(3) 3.271 6_565
C(15) H(4) 3.492 6_565
C(15) H(8) 3.091 6_566
C(15) H(10) 2.709 .
C(16) H(1) 3.138 2_566
C(16) H(2) 3.362 6_566
C(16) H(4) 3.094 7_655
C(16) H(9) 3.255 .
C(16) H(9) 3.289 7_654
C(16) H(10) 2.022 .
C(16) H(12) 2.037 .
C(17) H(3) 3.263 .
C(17) H(3) 3.194 8_645
C(17) H(8) 2.724 .
C(17) H(11) 2.016 .
C(17) H(12) 3.091 2_666
C(18) H(2) 2.021 .
C(18) H(6) 3.061 2_666
C(18) H(7) 2.630 .
C(18) H(12) 3.405 2_666
C(19) H(1) 2.052 .
C(19) H(5) 3.261 .
C(19) H(6) 3.249 4_656
C(19) H(7) 3.345 3_765
C(19) H(7) 3.490 6_566
C(19) H(8) 3.299 3_765
C(19) H(8) 2.896 6_566
C(19) H(9) 2.678 6_566
C(20) H(1) 2.690 8_646
C(20) H(2) 3.431 6_566
C(20) H(6) 3.256 .
C(20) H(6) 2.960 7_655
C(20) H(10) 3.200 7_655
C(20) H(12) 2.040 .
C(21) H(2) 3.070 6_566
C(21) H(5) 2.683 .
C(21) H(6) 2.016 .
C(21) H(9) 3.275 7_654
C(21) H(12) 3.255 .
C(22) H(3) 2.063 .
C(22) H(3) 2.865 8_645
C(22) H(4) 3.276 .
C(22) H(7) 2.014 .
C(22) H(10) 3.469 .
C(22) H(11) 3.592 6_565
C(22) H(11) 3.546 8_645
C(23) H(8) 3.275 .
C(23) H(12) 3.585 2_666
C(24) H(2) 3.518 6_566
C(24) H(4) 3.167 7_655
C(24) H(6) 2.031 .
C(24) H(9) 2.036 .
C(24) H(10) 3.256 .
C(24) H(10) 3.552 7_655
H(1) C(6) 3.272 .
H(1) C(10) 3.343 6_565
H(1) C(11) 3.260 .
H(1) C(14) 2.709 6_566
H(1) C(15) 2.006 .
H(1) C(16) 3.138 4_656
H(1) C(19) 2.052 .
H(1) C(20) 2.690 6_566
H(1) H(3) 3.342 6_565
H(1) H(4) 2.637 6_565
H(1) H(5) 2.317 .
H(1) H(6) 2.537 4_656
H(1) H(9) 2.115 6_566
H(1) H(10) 3.569 4_656
H(2) C(1) 3.286 .
H(2) C(7) 3.278 .
H(2) C(8) 2.060 .
H(2) C(10) 2.647 2_666
H(2) C(11) 3.416 8_646
H(2) C(12) 2.949 8_646
H(2) C(13) 2.673 2_666
H(2) C(14) 3.163 8_646
H(2) C(15) 3.516 8_646
H(2) C(16) 3.362 8_646
H(2) C(18) 2.021 .
H(2) C(20) 3.431 8_646
H(2) C(21) 3.070 8_646
H(2) C(24) 3.518 8_646
H(2) H(4) 2.145 2_666
H(2) H(6) 3.175 2_666
H(2) H(8) 2.325 .
H(2) H(10) 3.486 8_646
H(3) C(3) 3.376 8_645
H(3) C(10) 2.030 .
H(3) C(13) 3.278 .
H(3) C(15) 3.271 8_645
H(3) C(17) 3.263 .
H(3) C(17) 3.194 6_565
H(3) C(22) 2.063 .
H(3) C(22) 2.865 6_565
H(3) H(1) 3.342 8_645
H(3) H(4) 2.330 .
H(3) H(5) 3.087 8_645
H(3) H(7) 3.161 6_565
H(3) H(11) 2.367 .
H(3) H(11) 2.589 6_565
H(3) H(11) 3.341 8_645
H(3) H(12) 3.146 7_654
H(4) C(3) 3.266 8_645
H(4) C(4) 2.694 4_646
H(4) C(5) 3.288 .
H(4) C(8) 2.698 4_646
H(4) C(9) 2.027 .
H(4) C(13) 2.053 .
H(4) C(15) 3.492 8_645
H(4) C(16) 3.094 7_654
H(4) C(22) 3.276 .
H(4) C(24) 3.167 7_654
H(4) H(1) 2.637 8_645
H(4) H(2) 2.145 4_646
H(4) H(3) 2.330 .
H(4) H(5) 3.066 8_645
H(4) H(6) 3.219 7_654
H(4) H(12) 3.320 7_654
H(5) C(2) 3.279 .
H(5) C(3) 2.018 .
H(5) C(9) 3.191 6_565
H(5) C(10) 3.168 6_565
H(5) C(11) 2.065 .
H(5) C(12) 2.686 .
H(5) C(19) 3.261 .
H(5) C(21) 2.683 .
H(5) H(1) 2.317 .
H(5) H(3) 3.087 6_565
H(5) H(4) 3.066 6_565
H(5) H(10) 2.166 .
H(6) C(3) 3.109 2_566
H(6) C(4) 2.993 4_646
H(6) C(8) 3.467 4_646
H(6) C(12) 3.268 .
H(6) C(14) 3.126 7_654
H(6) C(18) 3.061 4_646
H(6) C(19) 3.249 2_566
H(6) C(20) 3.256 .
H(6) C(20) 2.960 7_654
H(6) C(21) 2.016 .
H(6) C(24) 2.031 .
H(6) H(1) 2.537 2_566
H(6) H(2) 3.175 4_646
H(6) H(4) 3.219 7_655
H(6) H(7) 3.550 4_646
H(6) H(8) 3.214 4_646
H(6) H(9) 2.689 7_654
H(6) H(10) 2.314 .
H(6) H(12) 2.334 .
H(7) C(2) 3.353 .
H(7) C(2) 3.283 8_646
H(7) C(5) 2.047 .
H(7) C(6) 3.239 3_765
H(7) C(6) 3.072 8_646
H(7) C(7) 2.701 .
H(7) C(9) 3.269 .
H(7) C(11) 3.392 .
H(7) C(12) 3.310 .
H(7) C(13) 3.272 .
H(7) C(14) 3.550 .
H(7) C(18) 2.630 .
H(7) C(19) 3.345 3_765
H(7) C(19) 3.490 8_646
H(7) C(22) 2.014 .
H(7) H(3) 3.161 8_645
H(7) H(6) 3.550 2_666
H(7) H(8) 2.155 .
H(7) H(11) 2.311 .
H(7) H(12) 3.264 2_666
H(8) C(2) 2.903 8_646
H(8) C(3) 3.077 8_646
H(8) C(4) 2.014 .
H(8) C(5) 2.712 .
H(8) C(6) 3.460 3_765
H(8) C(6) 3.051 8_646
H(8) C(7) 2.065 .
H(8) C(8) 3.255 .
H(8) C(11) 2.794 8_646
H(8) C(12) 3.180 8_646
H(8) C(14) 3.354 .
H(8) C(14) 3.229 8_646
H(8) C(15) 3.091 8_646
H(8) C(17) 2.724 .
H(8) C(19) 3.299 3_765
H(8) C(19) 2.896 8_646
H(8) C(23) 3.275 .
H(8) H(2) 2.325 .
H(8) H(6) 3.214 2_666
H(8) H(7) 2.155 .
H(9) C(3) 2.593 8_646
H(9) C(12) 3.283 .
H(9) C(14) 2.046 .
H(9) C(16) 3.255 .
H(9) C(16) 3.289 7_655
H(9) C(19) 2.678 8_646
H(9) C(21) 3.275 7_655
H(9) C(24) 2.036 .
H(9) H(1) 2.115 8_646
H(9) H(6) 2.689 7_655
H(9) H(10) 2.668 7_655
H(9) H(12) 2.340 .
H(10) C(9) 3.347 .
H(10) C(10) 3.462 .
H(10) C(11) 2.707 .
H(10) C(12) 2.050 .
H(10) C(14) 3.279 .
H(10) C(15) 2.709 .
H(10) C(16) 2.022 .
H(10) C(20) 3.200 7_654
H(10) C(22) 3.469 .
H(10) C(24) 3.256 .
H(10) C(24) 3.552 7_654
H(10) H(1) 3.569 2_566
H(10) H(2) 3.486 6_566
H(10) H(5) 2.166 .
H(10) H(6) 2.314 .
H(10) H(9) 2.668 7_654
H(10) H(12) 3.333 7_654
H(11) C(5) 3.274 .
H(11) C(9) 2.062 .
H(11) C(9) 3.346 8_645
H(11) C(10) 3.272 .
H(11) C(11) 3.445 .
H(11) C(17) 2.016 .
H(11) C(22) 3.546 6_565
H(11) C(22) 3.592 8_645
H(11) H(3) 2.367 .
H(11) H(3) 3.341 6_565
H(11) H(3) 2.589 8_645
H(11) H(7) 2.311 .
H(11) H(11) 2.684 3_765
H(11) H(11) 3.092 6_565
H(11) H(11) 3.092 8_645
H(12) C(5) 2.969 4_646
H(12) C(7) 3.082 4_646
H(12) C(9) 3.568 7_655
H(12) C(13) 3.548 4_646
H(12) C(14) 3.278 .
H(12) C(16) 2.037 .
H(12) C(17) 3.091 4_646
H(12) C(18) 3.405 4_646
H(12) C(20) 2.040 .
H(12) C(21) 3.255 .
H(12) C(23) 3.585 4_646
H(12) H(3) 3.146 7_655
H(12) H(4) 3.320 7_655
H(12) H(6) 2.334 .
H(12) H(7) 3.264 4_646
H(12) H(9) 2.340 .
H(12) H(10) 3.333 7_655

loop_
_geom_torsion_atom_site_label_1
_geom_torsion_atom_site_label_2
_geom_torsion_atom_site_label_3
_geom_torsion_atom_site_label_4
_geom_torsion
_geom_torsion_site_symmetry_1
_geom_torsion_site_symmetry_3
_geom_torsion_site_symmetry_4
C(8) C(1) C(23) C(1) -168.96(7) . . 4_646
C(8) C(1) C(23) C(7) 11.86(10) . . .
C(23) C(1) C(8) C(4) 10.24(10) . . .
C(23) C(1) C(8) C(13) -156.54(7) . . 2_666
C(8) C(1) C(23) C(1) 148.53(7) . 2_666 2_666
C(8) C(1) C(23) C(7) -30.66(9) . 2_666 2_666
C(23) C(1) C(8) C(4) 170.28(6) 2_666 . .
C(23) C(1) C(8) C(13) 3.49(10) 2_666 . 2_666
C(23) C(1) C(23) C(1) -52.09(10) . 2_666 2_666
C(23) C(1) C(23) C(7) 128.72(7) . 2_666 2_666
C(23) C(1) C(23) C(1) 32.01(11) 2_666 . 4_646
C(23) C(1) C(23) C(7) -147.17(7) 2_666 . .
C(6) C(2) C(6) C(2) -54.81(10) . 8_646 8_646
C(6) C(2) C(6) C(19) 128.51(7) . 8_646 8_646
C(6) C(2) C(6) C(2) 27.17(11) 8_646 . 6_566
C(6) C(2) C(6) C(19) -149.44(6) 8_646 . .
C(6) C(2) C(11) C(12) -154.87(7) . . .
C(6) C(2) C(11) C(15) 12.84(10) . . .
C(11) C(2) C(6) C(2) -173.63(7) . . 6_566
C(11) C(2) C(6) C(19) 9.76(10) . . .
C(6) C(2) C(11) C(12) 5.29(10) 8_646 . .
C(6) C(2) C(11) C(15) 172.99(6) 8_646 . .
C(11) C(2) C(6) C(2) 145.66(7) . 8_646 8_646
C(11) C(2) C(6) C(19) -31.02(9) . 8_646 8_646
C(15) C(3) C(19) C(6) 16.61(11) . . .
C(15) C(3) C(19) C(14) -152.77(7) . . 6_566
C(19) C(3) C(15) C(11) 6.71(12) . . .
C(8) C(4) C(18) C(7) 7.43(11) . . .
C(18) C(4) C(8) C(1) -20.11(11) . . .
C(18) C(4) C(8) C(13) 147.12(7) . . 2_666
C(7) C(5) C(13) C(10) -169.44(7) . . .
C(7) C(5) C(13) C(8) 19.07(9) . . 4_646
C(13) C(5) C(7) C(18) 178.69(6) . . .
C(13) C(5) C(7) C(23) 8.70(10) . . .
C(7) C(5) C(17) C(22) 171.43(7) . . .
C(17) C(5) C(7) C(18) 6.38(11) . . .
C(17) C(5) C(7) C(23) -163.60(7) . . .
C(13) C(5) C(17) C(22) -0.84(11) . . .
C(17) C(5) C(13) C(10) 3.19(10) . . .
C(17) C(5) C(13) C(8) -168.30(6) . . 4_646
C(2) C(6) C(19) C(3) -24.61(10) . . .
C(2) C(6) C(19) C(14) 144.85(7) . . 6_566
C(2) C(6) C(19) C(3) 158.37(6) 6_566 . .
C(2) C(6) C(19) C(14) -32.16(9) 6_566 . 6_566
C(5) C(7) C(18) C(4) -154.90(7) . . .
C(5) C(7) C(23) C(1) 145.56(6) . . .
C(5) C(7) C(23) C(1) -33.71(9) . . 4_646
C(18) C(7) C(23) C(1) -24.52(10) . . .
C(18) C(7) C(23) C(1) 156.20(6) . . 4_646
C(23) C(7) C(18) C(4) 15.17(11) . . .
C(1) C(8) C(13) C(5) 21.65(10) . 2_666 2_666
C(1) C(8) C(13) C(10) -167.06(7) . 2_666 2_666
C(4) C(8) C(13) C(5) -145.35(7) . 2_666 2_666
C(4) C(8) C(13) C(10) 25.93(11) . 2_666 2_666
C(10) C(9) C(22) C(17) 3.02(12) . . .
C(22) C(9) C(10) C(13) -0.67(12) . . .
C(9) C(10) C(13) C(5) -2.44(12) . . .
C(9) C(10) C(13) C(8) 168.59(7) . . 4_646
C(2) C(11) C(12) C(14) 20.27(10) . . .
C(2) C(11) C(12) C(21) -168.39(7) . . .
C(2) C(11) C(15) C(3) -21.47(11) . . .
C(12) C(11) C(15) C(3) 146.62(8) . . .
C(15) C(11) C(12) C(14) -147.46(7) . . .
C(15) C(11) C(12) C(21) 23.89(11) . . .
C(11) C(12) C(14) C(20) 169.58(7) . . .
C(11) C(12) C(14) C(19) -19.43(10) . . 8_646
C(11) C(12) C(21) C(16) -170.16(7) . . .
C(14) C(12) C(21) C(16) 1.04(12) . . .
C(21) C(12) C(14) C(20) -2.18(11) . . .
C(21) C(12) C(14) C(19) 168.81(7) . . 8_646
C(12) C(14) C(19) C(3) -176.28(7) . 8_646 8_646
C(12) C(14) C(19) C(6) -6.97(10) . 8_646 8_646
C(12) C(14) C(20) C(24) 1.06(12) . . .
C(19) C(14) C(20) C(24) -169.69(7) 8_646 . .
C(20) C(14) C(19) C(3) -5.42(11) . 8_646 8_646
C(20) C(14) C(19) C(6) 163.90(7) . 8_646 8_646
C(21) C(16) C(24) C(20) -2.43(13) . . .
C(24) C(16) C(21) C(12) 1.28(13) . . .
C(5) C(17) C(22) C(9) -2.25(12) . . .
C(14) C(20) C(24) C(16) 1.24(13) . . .
